data_1524821
loop_
_publ_author_name
'Loercher, K.P.'
'Straehle, J.'
'Walker, I.'

_publ_section_title
;
 Das komplexchemische Verhalten des Cl3 V N Cl gegenueber Lewissaeuren und
 -basen. Die Kristallstruktur der Komplexe Cl3 V N Cl (Sb Cl5)2 und Cl3
 (bipy) V N Cl
;
_journal_name_full 'Zeitschrift fuer Anorganische und Allgemeine Chemie'
_journal_page_first 123
_journal_page_last 140
_journal_volume 452
_journal_year 1979
_chemical_formula_sum 'Cl14 N Sb2 V'
_chemical_name_systematic 'Cl3 V N Cl (Sb Cl5)2'
_space_group_IT_number 14
_symmetry_space_group_name_Hall '-P 2ybc'
_symmetry_space_group_name_H-M 'P 1 21/c 1'
_cell_angle_alpha 90
_cell_angle_beta 107.41
_cell_angle_gamma 90
_cell_formula_units_Z 4
_cell_length_a 12.837
_cell_length_b 6.286
_cell_length_c 24.761
_cell_volume 1906.514
_citation_journal_id_ASTM ZAACAB
_cod_data_source_file Loercher_ZAACAB_1979_606.cif
_cod_data_source_block Cl14N1Sb2V1
_cod_original_formula_sum 'Cl14 N1 Sb2 V1'
_cod_database_code 1524821

loop_
_symmetry_equiv_pos_as_xyz
x,y,z
-x,y+1/2,-z+1/2
-x,-y,-z
x,-y-1/2,z-1/2

loop_
_atom_site_label
_atom_site_type_symbol
_atom_site_fract_x
_atom_site_fract_y
_atom_site_fract_z
_atom_site_occupancy
_atom_site_U_iso_or_equiv
Cl14 Cl-1 0.8755 0.7291 0.2131 1 0.0
Cl13 Cl-1 0.6833 0.42 0.1275 1 0.0
Sb2 Sb+5 0.70142 0.6003 0.21189 1 0.0
Cl12 Cl-1 0.6138 0.9125 0.1748 1 0.0
Cl9 Cl-1 0.6949 0.2751 0.3738 1 0.0
Cl5 Cl-1 0.8319 0.1625 0.5076 1 0.0
Cl11 Cl-1 0.5455 0.4403 0.223 1 0.0
V1 V+5 0.8712 0.4456 0.3621 1 0.0
Cl6 Cl-1 0.75 0.619 0.5509 1 0.0
Cl10 Cl-1 0.7406 0.7347 0.3104 1 0.0
Cl4 Cl-1 0.0749 0.7216 0.3462 1 0.0
Sb1 Sb+5 0.7042 0.4293 0.46631 1 0.0
Cl3 Cl-1 0.8082 0.2874 0.2686 1 0.0
N1 N-1 0.9746 0.585 0.3538 1 0.0
Cl8 Cl-1 0.6018 0.715 0.417 1 0.0
Cl7 Cl-1 0.5566 0.2411 0.4751 1 0.0
Cl2 Cl-1 0.8721 0.6216 0.4444 1 0.0
Cl1 Cl-1 0.9575 0.153 0.3961 1 0.0
